data_7006012
loop_
_publ_author_name
'Chikkali, Samir H.'
'Gudat, Dietrich'
'Lissner, Falk'
'Nieger, Martin'
'Schleid, Thomas'

_publ_section_title
;
 Boron templated catechol phosphines as bidentate ligands in silver
 complexes.
;
_journal_issue 35
_journal_name_full 'Dalton transactions (Cambridge, England : 2003)'
_journal_page_first 3906
_journal_page_last 3913
_journal_paper_doi 10.1039/b708252e
_journal_year 2007
_chemical_formula_moiety 'C38 H30 B O4 P2 - Et3NH - dme'
_chemical_formula_sum 'C48 H56 B N O6 P2'
_chemical_formula_weight 815.69
_chemical_name_common
;Triethylammonium Bisd-((diphenylphosphine(benzo-(1,3)-dioxa-4-
methyl))-2-borate
;
_chemical_name_systematic
;
Triethylammonium Bisd-[(diphenylphosphine{benzo-(1,3)-dioxa-4-
methyl}]-2-borate
;
_space_group_IT_number 2
_symmetry_cell_setting triclinic
_symmetry_space_group_name_Hall '-P 1'
_symmetry_space_group_name_H-M 'P -1'
_atom_sites_solution_hydrogens geom
_atom_sites_solution_primary direct
_atom_sites_solution_secondary difmap
_audit_creation_method SHELXL-97
_cell_angle_alpha 84.929(1)
_cell_angle_beta 88.028(1)
_cell_angle_gamma 89.833(1)
_cell_formula_units_Z 4
_cell_length_a 16.3386(2)
_cell_length_b 16.3500(2)
_cell_length_c 16.7372(2)
_cell_measurement_reflns_used 13926
_cell_measurement_temperature 123(2)
_cell_measurement_theta_max 27.5
_cell_measurement_theta_min 1
_cell_volume 4450.97(9)
_computing_cell_refinement DENZO-SMN
_computing_data_collection Collect
_computing_data_reduction DENZO-SMN
_computing_molecular_graphics XP
_computing_publication_material 'SHELXL-97 (Sheldrick, 1997)'
_computing_structure_refinement 'SHELXL-97 (Sheldrick, 1997)'
_computing_structure_solution 'SHELXS-97 (Sheldrick, 1990)'
_diffrn_ambient_temperature 123(2)
_diffrn_measured_fraction_theta_full 0.974
_diffrn_measured_fraction_theta_max 0.974
_diffrn_measurement_device_type 'Nonius kappaCCD'
_diffrn_measurement_method 'rotation in phi and omega, 1 deg.'
_diffrn_radiation_monochromator graphite
_diffrn_radiation_source 'fine-focus sealed tube'
_diffrn_radiation_type MoK\a
_diffrn_radiation_wavelength 0.71073
_diffrn_reflns_av_R_equivalents 0.0334
_diffrn_reflns_av_sigmaI/netI 0.0620
_diffrn_reflns_limit_h_max 20
_diffrn_reflns_limit_h_min -21
_diffrn_reflns_limit_k_max 21
_diffrn_reflns_limit_k_min -21
_diffrn_reflns_limit_l_max 21
_diffrn_reflns_limit_l_min -21
_diffrn_reflns_number 46944
_diffrn_reflns_theta_full 27.48
_diffrn_reflns_theta_max 27.48
_diffrn_reflns_theta_min 2.94
_exptl_absorpt_coefficient_mu 0.146
_exptl_absorpt_correction_type none
_exptl_crystal_colour colourless
_exptl_crystal_density_diffrn 1.217
_exptl_crystal_density_meas ?
_exptl_crystal_density_method 'not measured'
_exptl_crystal_description rods
_exptl_crystal_F_000 1736
_exptl_crystal_size_max 0.40
_exptl_crystal_size_mid 0.30
_exptl_crystal_size_min 0.20
_refine_diff_density_max 1.813
_refine_diff_density_min -1.281
_refine_diff_density_rms 0.085
_refine_ls_extinction_method none
_refine_ls_goodness_of_fit_ref 1.102
_refine_ls_hydrogen_treatment riding
_refine_ls_matrix_type full
_refine_ls_number_parameters 1045
_refine_ls_number_reflns 19875
_refine_ls_number_restraints 353
_refine_ls_restrained_S_all 1.218
_refine_ls_R_factor_all 0.1036
_refine_ls_R_factor_gt 0.0733
_refine_ls_shift/su_max 0.001
_refine_ls_shift/su_mean 0.000
_refine_ls_structure_factor_coef Fsqd
_refine_ls_weighting_details 'calc w=1/[\s^2^(Fo^2^)+(0.1438P)^2^+0.8736P] where P=(Fo^2^+2Fc^2^)/3'
_refine_ls_weighting_scheme calc
_refine_ls_wR_factor_gt 0.2187
_refine_ls_wR_factor_ref 0.2398
_reflns_number_gt 13517
_reflns_number_total 19875
_reflns_threshold_expression >2sigma(I)
_cod_data_source_file b708252e.txt
_cod_data_source_block gudat117_compound_6
_cod_depositor_comments
;
The following automatic conversions were performed:

'_exptl_crystal_density_meas' value 'none' was changed to '?' - the
value is perceived as not measured.

Automatic conversion script
Id: cif_fix_values 3008 2015-01-20 13:52:24Z robertas 
;
_cod_original_sg_symbol_H-M P-1
_cod_database_code 7006012

loop_
_symmetry_equiv_pos_as_xyz
'x, y, z'
'-x, -y, -z'

loop_
_atom_site_label
_atom_site_type_symbol
_atom_site_fract_x
_atom_site_fract_y
_atom_site_fract_z
_atom_site_U_iso_or_equiv
_atom_site_adp_type
_atom_site_occupancy
_atom_site_symmetry_multiplicity
_atom_site_calc_flag
_atom_site_refinement_flags
_atom_site_disorder_assembly
_atom_site_disorder_group
B1 B 0.8193(2) 1.0350(2) 0.7623(2) 0.0239(7) Uani 1 1 d . . .
O1 O 0.87305(13) 1.06563(13) 0.82234(12) 0.0241(5) Uani 1 1 d . . .
O2 O 0.75829(13) 0.98159(13) 0.81268(12) 0.0245(5) Uani 1 1 d . . .
C1 C 0.84632(18) 1.03314(18) 0.89667(17) 0.0203(6) Uani 1 1 d . . .
C2 C 0.77813(18) 0.98317(18) 0.89100(18) 0.0217(6) Uani 1 1 d . . .
C3 C 0.74078(19) 0.94284(19) 0.95812(19) 0.0255(7) Uani 1 1 d . . .
H3 H 0.6945 0.9085 0.9543 0.031 Uiso 1 1 calc R . .
C4 C 0.7737(2) 0.9545(2) 1.0320(2) 0.0281(7) Uani 1 1 d . . .
H4 H 0.7495 0.9273 1.0795 0.034 Uiso 1 1 calc R . .
C5 C 0.8406(2) 1.0047(2) 1.03780(19) 0.0265(7) Uani 1 1 d . . .
H5 H 0.8612 1.0115 1.0892 0.032 Uiso 1 1 calc R . .
C6 C 0.87942(18) 1.04635(18) 0.96890(18) 0.0216(6) Uani 1 1 d . . .
C7 C 0.95189(18) 1.10235(19) 0.97276(19) 0.0245(7) Uani 1 1 d . . .
H7A H 0.9799 1.1097 0.9192 0.029 Uiso 1 1 calc R . .
H7B H 0.9911 1.0764 1.0110 0.029 Uiso 1 1 calc R . .
P1 P 0.92190(5) 1.20442(5) 1.00462(5) 0.0234(2) Uani 1 1 d . . .
C8 C 0.91770(18) 1.18697(19) 1.11472(19) 0.0244(7) Uani 1 1 d . . .
C9 C 0.8633(2) 1.2333(2) 1.1572(2) 0.0379(9) Uani 1 1 d . . .
H9 H 0.8266 1.2696 1.1290 0.046 Uiso 1 1 calc R . .
C10 C 0.8616(3) 1.2277(3) 1.2404(2) 0.0452(10) Uani 1 1 d . . .
H10 H 0.8238 1.2602 1.2682 0.054 Uiso 1 1 calc R . .
C11 C 0.9134(2) 1.1759(2) 1.2829(2) 0.0394(9) Uani 1 1 d . . .
H11 H 0.9122 1.1726 1.3399 0.047 Uiso 1 1 calc R . .
C12 C 0.9676(3) 1.1283(3) 1.2414(2) 0.0456(10) Uani 1 1 d . . .
H12 H 1.0035 1.0914 1.2700 0.055 Uiso 1 1 calc R . .
C13 C 0.9696(2) 1.1343(2) 1.1587(2) 0.0403(9) Uani 1 1 d . . .
H13 H 1.0074 1.1017 1.1312 0.048 Uiso 1 1 calc R . .
C14 C 1.02063(19) 1.2591(2) 0.99152(18) 0.0261(7) Uani 1 1 d . . .
C15 C 1.0191(2) 1.3438(2) 0.9768(2) 0.0319(8) Uani 1 1 d . . .
H15 H 0.9681 1.3712 0.9702 0.038 Uiso 1 1 calc R . .
C16 C 1.0909(2) 1.3892(2) 0.9716(2) 0.0395(9) Uani 1 1 d . . .
H16 H 1.0887 1.4473 0.9615 0.047 Uiso 1 1 calc R . .
C17 C 1.1650(2) 1.3505(2) 0.9811(2) 0.0408(9) Uani 1 1 d . . .
H17 H 1.2142 1.3817 0.9782 0.049 Uiso 1 1 calc R . .
C18 C 1.1678(2) 1.2665(2) 0.9948(2) 0.0421(9) Uani 1 1 d . . .
H18 H 1.2192 1.2398 1.0009 0.050 Uiso 1 1 calc R . .
C19 C 1.0962(2) 1.2200(2) 0.9997(2) 0.0360(8) Uani 1 1 d . . .
H19 H 1.0989 1.1619 1.0086 0.043 Uiso 1 1 calc R . .
O3 O 0.86389(13) 0.98657(13) 0.70393(12) 0.0239(5) Uani 1 1 d . . .
O4 O 0.77843(13) 1.10085(13) 0.71428(12) 0.0246(5) Uani 1 1 d . . .
C20 C 0.84622(18) 1.02147(18) 0.62952(18) 0.0210(6) Uani 1 1 d . . .
C21 C 0.79522(18) 1.08979(18) 0.63578(18) 0.0229(6) Uani 1 1 d . . .
C22 C 0.76669(19) 1.1339(2) 0.5691(2) 0.0290(7) Uani 1 1 d . . .
H22 H 0.7319 1.1801 0.5733 0.035 Uiso 1 1 calc R . .
C23 C 0.7912(2) 1.1078(2) 0.4940(2) 0.0303(7) Uani 1 1 d . . .
H23 H 0.7719 1.1366 0.4466 0.036 Uiso 1 1 calc R . .
C24 C 0.8425(2) 1.0417(2) 0.48771(19) 0.0289(7) Uani 1 1 d . . .
H24 H 0.8586 1.0267 0.4359 0.035 Uiso 1 1 calc R . .
C25 C 0.87179(18) 0.99553(19) 0.55640(18) 0.0220(6) Uani 1 1 d . . .
C26 C 0.92711(19) 0.92169(19) 0.55171(19) 0.0250(7) Uani 1 1 d . . .
H26A H 0.9502 0.9072 0.6050 0.030 Uiso 1 1 calc R . .
H26B H 0.9732 0.9362 0.5132 0.030 Uiso 1 1 calc R . .
P2 P 0.87332(5) 0.83143(5) 0.51998(5) 0.0251(2) Uani 1 1 d . . .
C27 C 0.87196(19) 0.85217(19) 0.41016(19) 0.0253(7) Uani 1 1 d . . .
C28 C 0.9355(2) 0.8883(2) 0.36140(19) 0.0314(8) Uani 1 1 d . . .
H28 H 0.9838 0.9050 0.3855 0.038 Uiso 1 1 calc R . .
C29 C 0.9298(2) 0.9002(2) 0.2789(2) 0.0382(9) Uani 1 1 d . . .
H29 H 0.9738 0.9251 0.2471 0.046 Uiso 1 1 calc R . .
C30 C 0.8604(3) 0.8762(3) 0.2430(3) 0.0508(11) Uani 1 1 d . . .
H30 H 0.8564 0.8834 0.1864 0.061 Uiso 1 1 calc R . .
C31 C 0.7965(3) 0.8415(3) 0.2905(3) 0.0610(13) Uani 1 1 d . . .
H31 H 0.7483 0.8253 0.2660 0.073 Uiso 1 1 calc R . .
C32 C 0.8015(2) 0.8299(2) 0.3737(3) 0.0435(9) Uani 1 1 d . . .
H32 H 0.7566 0.8067 0.4054 0.052 Uiso 1 1 calc R . .
C33 C 0.9550(2) 0.75400(19) 0.53482(18) 0.0248(7) Uani 1 1 d . . .
C34 C 1.0352(2) 0.7646(2) 0.50472(19) 0.0289(7) Uani 1 1 d . . .
H34 H 1.0500 0.8133 0.4724 0.035 Uiso 1 1 calc R . .
C35 C 1.0936(2) 0.7041(2) 0.5218(2) 0.0308(7) Uani 1 1 d . . .
H35 H 1.1484 0.7123 0.5019 0.037 Uiso 1 1 calc R . .
C36 C 1.0726(2) 0.6321(2) 0.5677(2) 0.0352(8) Uani 1 1 d . . .
H36 H 1.1124 0.5904 0.5782 0.042 Uiso 1 1 calc R . .
C37 C 0.9934(2) 0.6213(2) 0.5982(2) 0.0396(9) Uani 1 1 d . . .
H37 H 0.9788 0.5723 0.6303 0.048 Uiso 1 1 calc R . .
C38 C 0.9349(2) 0.6817(2) 0.5819(2) 0.0345(8) Uani 1 1 d . . .
H38 H 0.8805 0.6737 0.6031 0.041 Uiso 1 1 calc R . .
N1 N 0.68425(19) 0.8506(2) 0.7512(2) 0.0682(12) Uani 1 1 d DU . .
H1 H 0.7108 0.8946 0.7706 0.082 Uiso 1 1 calc R . .
C39 C 0.6016(2) 0.8449(2) 0.7923(2) 0.0416(9) Uani 1 1 d DU . .
H39A H 0.5723 0.8974 0.7805 0.050 Uiso 1 1 calc R . .
H39B H 0.6085 0.8371 0.8511 0.050 Uiso 1 1 calc R . .
C40 C 0.5502(3) 0.7762(3) 0.7676(3) 0.0624(13) Uani 1 1 d DU . .
H40A H 0.4963 0.7771 0.7949 0.094 Uiso 1 1 calc R . .
H40B H 0.5771 0.7236 0.7822 0.094 Uiso 1 1 calc R . .
H40C H 0.5437 0.7830 0.7094 0.094 Uiso 1 1 calc R . .
C41 C 0.6780(4) 0.8707(5) 0.6626(3) 0.135(3) Uani 1 1 d DU . .
H41A H 0.7338 0.8735 0.6374 0.162 Uiso 1 1 calc R . .
H41B H 0.6481 0.8260 0.6398 0.162 Uiso 1 1 calc R . .
C42 C 0.6354(5) 0.9495(5) 0.6425(4) 0.183(5) Uani 1 1 d DU . .
H42A H 0.6327 0.9598 0.5841 0.275 Uiso 1 1 calc R . .
H42B H 0.6654 0.9941 0.6638 0.275 Uiso 1 1 calc R . .
H42C H 0.5797 0.9466 0.6664 0.275 Uiso 1 1 calc R . .
C43 C 0.7331(4) 0.7754(3) 0.7763(5) 0.151(3) Uani 1 1 d DU . .
H43A H 0.7068 0.7514 0.8271 0.181 Uiso 1 1 calc R . .
H43B H 0.7235 0.7361 0.7358 0.181 Uiso 1 1 calc R . .
C44 C 0.8158(5) 0.7737(4) 0.7881(6) 0.153(4) Uani 1 1 d DU . .
H44A H 0.8318 0.7185 0.8097 0.229 Uiso 1 1 calc R . .
H44B H 0.8293 0.8134 0.8262 0.229 Uiso 1 1 calc R . .
H44C H 0.8455 0.7879 0.7369 0.229 Uiso 1 1 calc R . .
B1' B 0.7006(2) 0.5398(2) 0.7523(2) 0.0224(7) Uani 1 1 d . . .
O1' O 0.64176(12) 0.57221(13) 0.81193(12) 0.0219(5) Uani 1 1 d . . .
O2' O 0.76261(12) 0.49471(13) 0.80283(12) 0.0229(5) Uani 1 1 d . . .
C1' C 0.66337(17) 0.54056(18) 0.88545(17) 0.0193(6) Uani 1 1 d . . .
C2' C 0.73459(18) 0.49355(18) 0.88113(18) 0.0212(6) Uani 1 1 d . . .
C3' C 0.76709(19) 0.45305(19) 0.94796(19) 0.0254(7) Uani 1 1 d . . .
H3' H 0.8155 0.4210 0.9444 0.030 Uiso 1 1 calc R . .
C4' C 0.7260(2) 0.46088(19) 1.02177(19) 0.0271(7) Uani 1 1 d . . .
H4' H 0.7461 0.4328 1.0692 0.033 Uiso 1 1 calc R . .
C5' C 0.65609(19) 0.50924(19) 1.02633(18) 0.0245(7) Uani 1 1 d . . .
H5' H 0.6300 0.5143 1.0773 0.029 Uiso 1 1 calc R . .
C6' C 0.62308(18) 0.55057(18) 0.95836(18) 0.0211(6) Uani 1 1 d . . .
C7' C 0.54843(18) 0.60498(19) 0.96081(19) 0.0235(6) Uani 1 1 d . . .
H7'1 H 0.5058 0.5778 0.9974 0.028 Uiso 1 1 calc R . .
H7'2 H 0.5259 0.6134 0.9065 0.028 Uiso 1 1 calc R . .
P1' P 0.57474(5) 0.70636(5) 0.99613(5) 0.02247(19) Uani 1 1 d . . .
C8' C 0.57951(19) 0.67669(19) 1.10452(19) 0.0253(7) Uani 1 1 d . . .
C9' C 0.5174(2) 0.6325(2) 1.14760(19) 0.0305(7) Uani 1 1 d . . .
H9' H 0.4687 0.6205 1.1215 0.037 Uiso 1 1 calc R . .
C10' C 0.5251(3) 0.6058(2) 1.2273(2) 0.0397(9) Uani 1 1 d . . .
H10' H 0.4818 0.5762 1.2558 0.048 Uiso 1 1 calc R . .
C11' C 0.5956(3) 0.6220(3) 1.2655(2) 0.0503(11) Uani 1 1 d . . .
H11' H 0.6013 0.6026 1.3202 0.060 Uiso 1 1 calc R . .
C12' C 0.6581(3) 0.6663(3) 1.2248(2) 0.0473(10) Uani 1 1 d . . .
H12' H 0.7067 0.6777 1.2513 0.057 Uiso 1 1 calc R . .
C13' C 0.6495(2) 0.6943(2) 1.1443(2) 0.0340(8) Uani 1 1 d . . .
H13' H 0.6921 0.7257 1.1164 0.041 Uiso 1 1 calc R . .
C14' C 0.4757(2) 0.7592(2) 0.99370(19) 0.0271(7) Uani 1 1 d . . .
C15' C 0.4003(2) 0.7223(2) 0.9861(2) 0.0335(8) Uani 1 1 d . . .
H15' H 0.3979 0.6653 0.9790 0.040 Uiso 1 1 calc R . .
C16' C 0.3285(2) 0.7672(2) 0.9886(2) 0.0400(9) Uani 1 1 d . . .
H16' H 0.2776 0.7410 0.9822 0.048 Uiso 1 1 calc R . .
C17' C 0.3301(2) 0.8489(3) 1.0002(3) 0.0461(10) Uani 1 1 d . . .
H17' H 0.2805 0.8791 1.0033 0.055 Uiso 1 1 calc R . .
C18' C 0.4041(3) 0.8868(3) 1.0073(3) 0.0615(13) Uani 1 1 d . . .
H18' H 0.4058 0.9437 1.0149 0.074 Uiso 1 1 calc R . .
C19' C 0.4762(2) 0.8424(2) 1.0036(3) 0.0487(11) Uani 1 1 d . . .
H19' H 0.5270 0.8695 1.0079 0.058 Uiso 1 1 calc R . .
O3' O 0.66091(12) 0.48228(12) 0.70142(12) 0.0219(5) Uani 1 1 d . . .
O4' O 0.73408(13) 0.60620(13) 0.69643(12) 0.0238(5) Uani 1 1 d . . .
C20' C 0.66246(17) 0.52052(18) 0.62526(17) 0.0196(6) Uani 1 1 d . . .
C21' C 0.70509(18) 0.59465(19) 0.62267(18) 0.0219(6) Uani 1 1 d . . .
C22' C 0.71177(19) 0.6463(2) 0.55321(19) 0.0263(7) Uani 1 1 d . . .
H22' H 0.7389 0.6977 0.5516 0.032 Uiso 1 1 calc R . .
C23' C 0.6767(2) 0.6193(2) 0.48496(19) 0.0293(7) Uani 1 1 d . . .
H23' H 0.6803 0.6534 0.4360 0.035 Uiso 1 1 calc R . .
C24' C 0.63721(19) 0.5451(2) 0.48680(19) 0.0264(7) Uani 1 1 d . . .
H24' H 0.6154 0.5287 0.4388 0.032 Uiso 1 1 calc R . .
C25' C 0.62823(18) 0.49256(19) 0.55812(18) 0.0223(6) Uani 1 1 d . . .
C26' C 0.58188(19) 0.41375(19) 0.56287(18) 0.0232(6) Uani 1 1 d . . .
H26C H 0.5288 0.4236 0.5368 0.028 Uiso 1 1 calc R . .
H26D H 0.5700 0.3952 0.6200 0.028 Uiso 1 1 calc R . .
P2' P 0.63733(5) 0.33074(5) 0.51457(5) 0.0271(2) Uani 1 1 d . . .
C27' C 0.62422(19) 0.3608(2) 0.40725(19) 0.0270(7) Uani 1 1 d . . .
C28' C 0.5474(2) 0.3763(2) 0.3743(2) 0.0292(7) Uani 1 1 d . . .
H28' H 0.4995 0.3731 0.4083 0.035 Uiso 1 1 calc R . .
C29' C 0.5405(2) 0.3960(2) 0.2936(2) 0.0338(8) Uani 1 1 d . . .
H29' H 0.4882 0.4071 0.2720 0.041 Uiso 1 1 calc R . .
C30' C 0.6095(2) 0.3997(2) 0.2436(2) 0.0392(9) Uani 1 1 d . . .
H30' H 0.6043 0.4124 0.1875 0.047 Uiso 1 1 calc R . .
C31' C 0.6854(2) 0.3853(3) 0.2741(2) 0.0450(10) Uani 1 1 d . . .
H31' H 0.7327 0.3885 0.2393 0.054 Uiso 1 1 calc R . .
C32' C 0.6932(2) 0.3660(2) 0.3565(2) 0.0351(8) Uani 1 1 d . . .
H32' H 0.7459 0.3564 0.3777 0.042 Uiso 1 1 calc R . .
C33' C 0.5618(2) 0.2469(2) 0.5293(2) 0.0328(8) Uani 1 1 d . . .
C34' C 0.5680(3) 0.1838(2) 0.4785(3) 0.0458(10) Uani 1 1 d . . .
H34' H 0.6096 0.1857 0.4373 0.055 Uiso 1 1 calc R . .
C35' C 0.5141(3) 0.1189(3) 0.4878(3) 0.0601(13) Uani 1 1 d . . .
H35' H 0.5192 0.0761 0.4530 0.072 Uiso 1 1 calc R . .
C36' C 0.4535(3) 0.1148(3) 0.5462(4) 0.0716(15) Uani 1 1 d . . .
H36' H 0.4164 0.0699 0.5516 0.086 Uiso 1 1 calc R . .
C37' C 0.4465(3) 0.1762(3) 0.5972(4) 0.0741(16) Uani 1 1 d . . .
H37' H 0.4044 0.1739 0.6378 0.089 Uiso 1 1 calc R . .
C38' C 0.5017(3) 0.2420(3) 0.5890(3) 0.0544(11) Uani 1 1 d . . .
H38' H 0.4975 0.2836 0.6251 0.065 Uiso 1 1 calc R . .
N1' N 0.82118(17) 0.34413(18) 0.75655(18) 0.0433(8) Uani 1 1 d DU . .
H1' H 0.7986 0.3922 0.7734 0.052 Uiso 1 1 calc R . .
C39' C 0.9047(2) 0.3391(2) 0.7884(2) 0.0377(8) Uani 1 1 d DU . .
H39C H 0.9003 0.3353 0.8477 0.045 Uiso 1 1 calc R . .
H39D H 0.9344 0.3905 0.7702 0.045 Uiso 1 1 calc R . .
C40' C 0.9542(2) 0.2674(2) 0.7631(3) 0.0486(10) Uani 1 1 d DU . .
H40D H 1.0087 0.2686 0.7858 0.073 Uiso 1 1 calc R . .
H40E H 0.9597 0.2710 0.7044 0.073 Uiso 1 1 calc R . .
H40F H 0.9265 0.2161 0.7826 0.073 Uiso 1 1 calc R . .
C41' C 0.8153(3) 0.3512(3) 0.6686(2) 0.0537(11) Uani 1 1 d DU . .
H41C H 0.7569 0.3541 0.6546 0.064 Uiso 1 1 calc R . .
H41D H 0.8392 0.3016 0.6471 0.064 Uiso 1 1 calc R . .
C42' C 0.8600(3) 0.4274(3) 0.6296(3) 0.0624(13) Uani 1 1 d DU . .
H42D H 0.8550 0.4300 0.5712 0.094 Uiso 1 1 calc R . .
H42E H 0.9179 0.4242 0.6427 0.094 Uiso 1 1 calc R . .
H42F H 0.8356 0.4766 0.6499 0.094 Uiso 1 1 calc R . .
C43' C 0.7683(3) 0.2740(2) 0.7976(3) 0.0541(11) Uani 1 1 d DU . .
H43C H 0.7870 0.2217 0.7774 0.065 Uiso 1 1 calc R . .
H43D H 0.7775 0.2702 0.8560 0.065 Uiso 1 1 calc R . .
C44' C 0.6819(3) 0.2827(3) 0.7854(4) 0.0718(15) Uani 1 1 d DU . .
H44D H 0.6528 0.2355 0.8132 0.108 Uiso 1 1 calc R . .
H44E H 0.6718 0.2851 0.7279 0.108 Uiso 1 1 calc R . .
H44F H 0.6622 0.3333 0.8068 0.108 Uiso 1 1 calc R . .
C1D C 0.9632(3) 1.5905(3) 0.8181(3) 0.0668(14) Uani 1 1 d DU . .
H1D1 H 0.9051 1.5793 0.8307 0.100 Uiso 1 1 calc R . .
H1D2 H 0.9686 1.6324 0.7726 0.100 Uiso 1 1 calc R . .
H1D3 H 0.9887 1.6104 0.8649 0.100 Uiso 1 1 calc R . .
O1D O 1.00272(17) 1.51748(17) 0.79812(17) 0.0505(7) Uani 1 1 d DU . .
C2D C 1.0868(2) 1.5289(3) 0.7796(3) 0.0494(10) Uani 1 1 d DU . .
H2D1 H 1.1159 1.5386 0.8289 0.059 Uiso 1 1 calc R . .
H2D2 H 1.0949 1.5776 0.7406 0.059 Uiso 1 1 calc R . .
C3D C 1.1212(2) 1.4544(3) 0.7448(3) 0.0536(11) Uani 1 1 d DU . .
H3D1 H 1.1811 1.4603 0.7358 0.064 Uiso 1 1 calc R . .
H3D2 H 1.1104 1.4051 0.7824 0.064 Uiso 1 1 calc R . .
O2D O 1.08376(19) 1.44571(18) 0.67137(17) 0.0541(8) Uani 1 1 d DU . .
C4D C 1.1187(4) 1.3826(3) 0.6289(3) 0.0806(17) Uani 1 1 d DU . .
H4D1 H 1.0904 1.3797 0.5785 0.121 Uiso 1 1 calc R . .
H4D2 H 1.1130 1.3300 0.6615 0.121 Uiso 1 1 calc R . .
H4D3 H 1.1769 1.3943 0.6171 0.121 Uiso 1 1 calc R . .
C5D C 0.5613(5) 1.1013(5) 0.7803(7) 0.150(3) Uani 1 1 d DU . .
H5D1 H 0.6149 1.0865 0.7578 0.225 Uiso 1 1 calc R . .
H5D2 H 0.5671 1.1150 0.8357 0.225 Uiso 1 1 calc R . .
H5D3 H 0.5396 1.1490 0.7481 0.225 Uiso 1 1 calc R . .
O3D O 0.5075(3) 1.0352(3) 0.7794(5) 0.158(2) Uani 1 1 d DU . .
C6D C 0.4318(4) 1.0394(5) 0.8062(7) 0.164(3) Uani 1 1 d DU . .
H6D1 H 0.4115 1.0951 0.7892 0.197 Uiso 1 1 calc R . .
H6D2 H 0.4327 1.0348 0.8655 0.197 Uiso 1 1 calc R . .
C7D C 0.3706(4) 0.9806(4) 0.7838(6) 0.139(2) Uani 1 1 d DU . .
H7D1 H 0.3373 0.9617 0.8324 0.167 Uiso 1 1 calc R . .
H7D2 H 0.3335 1.0098 0.7454 0.167 Uiso 1 1 calc R . .
O4D O 0.4012(4) 0.9127(4) 0.7501(5) 0.188(2) Uani 1 1 d DU . .
C8D C 0.3433(7) 0.8496(6) 0.7429(8) 0.199(4) Uani 1 1 d DU . .
H8D1 H 0.3701 0.8040 0.7182 0.298 Uiso 1 1 calc R . .
H8D2 H 0.2988 0.8712 0.7092 0.298 Uiso 1 1 calc R . .
H8D3 H 0.3209 0.8302 0.7962 0.298 Uiso 1 1 calc R . .

loop_
_atom_site_aniso_label
_atom_site_aniso_U_11
_atom_site_aniso_U_22
_atom_site_aniso_U_33
_atom_site_aniso_U_23
_atom_site_aniso_U_13
_atom_site_aniso_U_12
B1 0.0268(18) 0.0205(17) 0.0257(18) -0.0092(14) -0.0014(14) -0.0028(14)
O1 0.0247(11) 0.0271(12) 0.0215(11) -0.0082(9) 0.0016(9) -0.0060(9)
O2 0.0253(11) 0.0267(12) 0.0229(11) -0.0082(9) -0.0032(9) -0.0053(9)
C1 0.0197(14) 0.0183(14) 0.0234(15) -0.0044(12) 0.0011(12) 0.0029(11)
C2 0.0196(14) 0.0209(15) 0.0254(15) -0.0059(12) -0.0015(12) 0.0022(11)
C3 0.0199(15) 0.0236(16) 0.0332(17) -0.0039(13) 0.0005(13) -0.0003(12)
C4 0.0259(16) 0.0277(17) 0.0292(17) 0.0038(14) 0.0031(13) 0.0004(13)
C5 0.0267(16) 0.0304(17) 0.0229(15) -0.0038(13) -0.0041(13) 0.0031(13)
C6 0.0192(14) 0.0222(15) 0.0244(15) -0.0065(12) -0.0021(12) 0.0015(11)
C7 0.0175(14) 0.0311(17) 0.0266(16) -0.0101(13) -0.0037(12) 0.0003(12)
P1 0.0202(4) 0.0259(4) 0.0248(4) -0.0049(3) -0.0053(3) 0.0016(3)
C8 0.0191(15) 0.0275(17) 0.0275(16) -0.0075(13) -0.0021(12) -0.0018(12)
C9 0.039(2) 0.041(2) 0.0340(19) -0.0057(16) 0.0009(16) 0.0139(16)
C10 0.046(2) 0.054(3) 0.036(2) -0.0124(18) 0.0064(18) 0.0147(19)
C11 0.047(2) 0.048(2) 0.0234(17) -0.0079(16) -0.0005(16) 0.0007(18)
C12 0.053(2) 0.055(3) 0.0290(19) -0.0043(18) -0.0098(17) 0.016(2)
C13 0.042(2) 0.051(2) 0.0288(18) -0.0102(17) -0.0067(16) 0.0175(18)
C14 0.0257(16) 0.0313(18) 0.0218(15) -0.0032(13) -0.0044(13) -0.0024(13)
C15 0.0340(18) 0.0314(19) 0.0311(18) -0.0053(15) -0.0059(15) 0.0000(14)
C16 0.046(2) 0.034(2) 0.039(2) -0.0037(16) -0.0016(17) -0.0110(16)
C17 0.033(2) 0.044(2) 0.046(2) -0.0053(18) 0.0023(17) -0.0145(16)
C18 0.0240(18) 0.045(2) 0.056(2) -0.0012(19) 0.0001(17) -0.0065(15)
C19 0.0265(17) 0.034(2) 0.047(2) -0.0007(16) 0.0006(16) -0.0040(14)
O3 0.0317(12) 0.0215(11) 0.0188(10) -0.0036(9) -0.0022(9) 0.0030(9)
O4 0.0273(11) 0.0231(11) 0.0244(11) -0.0079(9) -0.0006(9) 0.0024(9)
C20 0.0194(14) 0.0204(15) 0.0232(15) -0.0017(12) -0.0030(12) -0.0029(11)
C21 0.0208(15) 0.0224(16) 0.0263(16) -0.0068(13) -0.0005(12) -0.0025(12)
C22 0.0230(16) 0.0274(17) 0.0367(18) -0.0022(14) -0.0035(14) 0.0040(13)
C23 0.0297(17) 0.0323(19) 0.0285(17) 0.0013(14) -0.0053(14) 0.0050(14)
C24 0.0303(17) 0.0318(18) 0.0250(16) -0.0044(14) -0.0008(13) 0.0012(14)
C25 0.0200(15) 0.0245(16) 0.0220(15) -0.0048(12) -0.0011(12) -0.0004(12)
C26 0.0259(16) 0.0270(17) 0.0232(15) -0.0077(13) -0.0017(13) 0.0032(13)
P2 0.0234(4) 0.0241(4) 0.0274(4) -0.0025(3) 0.0042(3) -0.0017(3)
C27 0.0257(16) 0.0208(16) 0.0300(16) -0.0042(13) -0.0061(13) 0.0023(12)
C28 0.0261(17) 0.042(2) 0.0264(17) -0.0070(15) -0.0006(14) 0.0030(14)
C29 0.043(2) 0.042(2) 0.0292(18) -0.0027(16) -0.0012(16) 0.0152(17)
C30 0.078(3) 0.038(2) 0.038(2) -0.0030(18) -0.021(2) 0.002(2)
C31 0.074(3) 0.050(3) 0.059(3) 0.010(2) -0.044(3) -0.019(2)
C32 0.041(2) 0.034(2) 0.055(2) 0.0099(18) -0.0209(18) -0.0118(16)
C33 0.0303(17) 0.0219(16) 0.0228(15) -0.0051(13) -0.0005(13) -0.0001(13)
C34 0.0341(18) 0.0256(17) 0.0270(16) -0.0040(13) 0.0048(14) 0.0025(13)
C35 0.0328(18) 0.0317(18) 0.0283(17) -0.0061(14) 0.0023(14) 0.0054(14)
C36 0.040(2) 0.0324(19) 0.0329(18) -0.0015(15) -0.0064(16) 0.0070(15)
C37 0.041(2) 0.032(2) 0.044(2) 0.0119(16) -0.0084(17) -0.0033(16)
C38 0.0321(18) 0.035(2) 0.0350(19) 0.0067(15) -0.0046(15) -0.0032(15)
N1 0.043(2) 0.068(2) 0.103(3) -0.068(2) 0.017(2) -0.0228(17)
C39 0.042(2) 0.039(2) 0.044(2) -0.0040(17) 0.0006(17) -0.0142(17)
C40 0.062(3) 0.057(3) 0.069(3) 0.000(2) -0.011(2) -0.031(2)
C41 0.106(5) 0.230(7) 0.082(4) -0.103(5) 0.057(4) -0.117(5)
C42 0.184(9) 0.311(12) 0.048(3) 0.051(6) -0.044(5) -0.199(9)
C43 0.088(4) 0.059(3) 0.321(8) -0.108(5) 0.013(6) -0.003(3)
C44 0.231(10) 0.069(4) 0.172(8) -0.048(5) -0.118(7) 0.048(6)
B1' 0.0232(17) 0.0203(17) 0.0251(17) -0.0097(14) 0.0000(14) 0.0012(13)
O1' 0.0216(11) 0.0241(11) 0.0211(10) -0.0071(9) -0.0038(8) 0.0056(8)
O2' 0.0229(11) 0.0253(11) 0.0217(11) -0.0079(9) -0.0010(9) 0.0053(9)
C1' 0.0187(14) 0.0203(15) 0.0195(14) -0.0039(12) -0.0044(11) -0.0014(11)
C2' 0.0212(15) 0.0194(15) 0.0241(15) -0.0074(12) -0.0023(12) 0.0001(11)
C3' 0.0216(15) 0.0216(16) 0.0339(17) -0.0064(13) -0.0064(13) 0.0048(12)
C4' 0.0341(18) 0.0215(16) 0.0260(16) -0.0001(13) -0.0096(14) 0.0002(13)
C5' 0.0273(16) 0.0241(16) 0.0222(15) -0.0036(13) 0.0005(13) -0.0036(12)
C6' 0.0197(14) 0.0195(15) 0.0247(15) -0.0063(12) -0.0001(12) -0.0018(11)
C7' 0.0184(14) 0.0263(16) 0.0265(16) -0.0067(13) 0.0011(12) 0.0001(12)
P1' 0.0193(4) 0.0236(4) 0.0246(4) -0.0035(3) 0.0019(3) -0.0003(3)
C8' 0.0251(16) 0.0251(16) 0.0265(16) -0.0075(13) 0.0011(13) 0.0017(12)
C9' 0.0282(17) 0.0380(19) 0.0255(16) -0.0056(14) 0.0052(14) -0.0009(14)
C10' 0.048(2) 0.044(2) 0.0266(18) -0.0011(16) 0.0069(16) -0.0046(17)
C11' 0.066(3) 0.056(3) 0.0284(19) -0.0014(18) -0.0035(19) -0.002(2)
C12' 0.049(2) 0.056(3) 0.039(2) -0.0105(19) -0.0185(19) -0.003(2)
C13' 0.0310(18) 0.038(2) 0.0339(19) -0.0051(15) -0.0019(15) -0.0034(15)
C14' 0.0269(16) 0.0260(17) 0.0283(17) -0.0040(13) 0.0030(13) 0.0036(13)
C15' 0.0265(17) 0.0330(19) 0.042(2) -0.0106(16) -0.0045(15) 0.0050(14)
C16' 0.0267(18) 0.047(2) 0.046(2) -0.0042(18) -0.0067(16) 0.0091(16)
C17' 0.032(2) 0.044(2) 0.062(3) -0.004(2) 0.0015(18) 0.0166(17)
C18' 0.045(2) 0.031(2) 0.110(4) -0.017(2) 0.000(3) 0.0115(18)
C19' 0.031(2) 0.028(2) 0.088(3) -0.013(2) 0.002(2) 0.0015(15)
O3' 0.0247(11) 0.0232(11) 0.0185(10) -0.0052(9) -0.0003(8) -0.0043(8)
O4' 0.0274(11) 0.0224(11) 0.0224(11) -0.0060(9) -0.0034(9) -0.0025(9)
C20' 0.0174(14) 0.0237(15) 0.0177(14) -0.0026(12) -0.0001(11) 0.0023(11)
C21' 0.0195(14) 0.0240(16) 0.0229(15) -0.0063(12) -0.0002(12) -0.0001(12)
C22' 0.0253(16) 0.0247(16) 0.0286(17) -0.0016(13) -0.0001(13) -0.0043(12)
C23' 0.0302(17) 0.0330(18) 0.0237(16) 0.0024(14) 0.0000(13) 0.0001(14)
C24' 0.0258(16) 0.0323(18) 0.0213(15) -0.0030(13) -0.0039(13) 0.0022(13)
C25' 0.0190(14) 0.0252(16) 0.0235(15) -0.0068(13) -0.0002(12) 0.0015(12)
C26' 0.0238(15) 0.0257(16) 0.0212(15) -0.0074(12) -0.0028(12) -0.0025(12)
P2' 0.0247(4) 0.0286(5) 0.0299(4) -0.0096(4) -0.0089(3) 0.0045(3)
C27' 0.0253(16) 0.0274(17) 0.0303(17) -0.0132(14) -0.0038(13) 0.0026(13)
C28' 0.0236(16) 0.0342(18) 0.0319(17) -0.0126(15) -0.0066(13) 0.0046(13)
C29' 0.0359(19) 0.0316(19) 0.0351(19) -0.0065(15) -0.0122(15) 0.0018(15)
C30' 0.048(2) 0.036(2) 0.0329(19) -0.0011(16) -0.0051(17) -0.0020(17)
C31' 0.040(2) 0.056(3) 0.039(2) -0.0057(19) 0.0075(17) 0.0007(18)
C32' 0.0259(17) 0.043(2) 0.038(2) -0.0119(16) -0.0022(15) 0.0028(15)
C33' 0.0337(18) 0.0246(17) 0.041(2) -0.0054(15) -0.0145(16) 0.0026(14)
C34' 0.048(2) 0.032(2) 0.061(3) -0.0166(19) -0.018(2) 0.0052(17)
C35' 0.065(3) 0.034(2) 0.087(4) -0.023(2) -0.032(3) -0.001(2)
C36' 0.071(3) 0.035(3) 0.110(5) -0.008(3) -0.022(3) -0.015(2)
C37' 0.072(3) 0.051(3) 0.100(4) -0.014(3) 0.016(3) -0.026(3)
C38' 0.067(3) 0.035(2) 0.062(3) -0.014(2) 0.003(2) -0.017(2)
N1' 0.0487(19) 0.0321(16) 0.0534(19) -0.0226(15) -0.0154(15) 0.0144(14)
C39' 0.038(2) 0.0309(19) 0.045(2) -0.0087(16) -0.0079(16) 0.0069(15)
C40' 0.039(2) 0.041(2) 0.068(3) -0.013(2) -0.008(2) 0.0129(18)
C41' 0.058(3) 0.058(3) 0.049(2) -0.024(2) -0.009(2) 0.016(2)
C42' 0.059(3) 0.074(3) 0.058(3) -0.034(2) 0.024(2) -0.005(2)
C43' 0.067(3) 0.033(2) 0.063(3) -0.0102(19) 0.012(2) -0.004(2)
C44' 0.077(4) 0.049(3) 0.087(4) 0.010(3) 0.001(3) -0.006(3)
C1D 0.074(3) 0.065(3) 0.065(3) -0.031(2) 0.021(3) -0.014(2)
O1D 0.0480(16) 0.0474(16) 0.0566(17) -0.0108(14) 0.0072(14) -0.0170(13)
C2D 0.045(2) 0.054(2) 0.049(2) -0.0008(19) -0.0104(18) -0.0171(18)
C3D 0.037(2) 0.057(3) 0.065(3) 0.010(2) -0.0096(19) -0.0041(18)
O2D 0.0591(18) 0.0525(17) 0.0509(17) -0.0061(14) -0.0020(14) 0.0184(14)
C4D 0.079(4) 0.075(3) 0.087(4) -0.018(3) 0.033(3) 0.016(3)
C5D 0.098(5) 0.107(5) 0.241(8) 0.009(6) 0.006(6) -0.046(4)
O3D 0.077(3) 0.094(3) 0.299(6) 0.002(4) 0.000(4) -0.017(3)
C6D 0.105(5) 0.131(5) 0.256(7) -0.035(5) 0.041(5) -0.039(4)
C7D 0.087(4) 0.090(4) 0.247(6) -0.079(4) 0.082(4) -0.039(3)
O4D 0.122(4) 0.157(5) 0.283(6) -0.027(5) 0.019(4) -0.036(4)
C8D 0.149(7) 0.171(7) 0.277(9) -0.036(7) 0.022(7) -0.058(6)

loop_
_atom_type_symbol
_atom_type_description
_atom_type_scat_dispersion_real
_atom_type_scat_dispersion_imag
_atom_type_scat_source
C C 0.0033 0.0016 'International Tables Vol C Tables 4.2.6.8 and 6.1.1.4'
H H 0.0000 0.0000 'International Tables Vol C Tables 4.2.6.8 and 6.1.1.4'
B B 0.0013 0.0007 'International Tables Vol C Tables 4.2.6.8 and 6.1.1.4'
N N 0.0061 0.0033 'International Tables Vol C Tables 4.2.6.8 and 6.1.1.4'
O O 0.0106 0.0060 'International Tables Vol C Tables 4.2.6.8 and 6.1.1.4'
P P 0.1023 0.0942 'International Tables Vol C Tables 4.2.6.8 and 6.1.1.4'

loop_
_geom_angle_atom_site_label_1
_geom_angle_atom_site_label_2
_geom_angle_atom_site_label_3
_geom_angle
_geom_angle_site_symmetry_1
_geom_angle_site_symmetry_3
_geom_angle_publ_flag
O4 B1 O1 112.9(3) . . ?
O4 B1 O3 105.7(2) . . ?
O1 B1 O3 113.1(3) . . ?
O4 B1 O2 111.3(3) . . ?
O1 B1 O2 103.4(2) . . ?
O3 B1 O2 110.6(2) . . ?
C1 O1 B1 108.1(2) . . ?
C2 O2 B1 107.6(2) . . ?
O1 C1 C6 126.7(3) . . ?
O1 C1 C2 110.7(3) . . ?
C6 C1 C2 122.6(3) . . ?
O2 C2 C3 128.5(3) . . ?
O2 C2 C1 110.1(3) . . ?
C3 C2 C1 121.4(3) . . ?
C2 C3 C4 117.2(3) . . ?
C2 C3 H3 121.4 . . ?
C4 C3 H3 121.4 . . ?
C5 C4 C3 121.5(3) . . ?
C5 C4 H4 119.2 . . ?
C3 C4 H4 119.2 . . ?
C4 C5 C6 121.6(3) . . ?
C4 C5 H5 119.2 . . ?
C6 C5 H5 119.2 . . ?
C1 C6 C5 115.8(3) . . ?
C1 C6 C7 121.0(3) . . ?
C5 C6 C7 123.2(3) . . ?
C6 C7 P1 112.3(2) . . ?
C6 C7 H7A 109.1 . . ?
P1 C7 H7A 109.1 . . ?
C6 C7 H7B 109.1 . . ?
P1 C7 H7B 109.1 . . ?
H7A C7 H7B 107.9 . . ?
C8 P1 C14 98.78(14) . . ?
C8 P1 C7 102.97(14) . . ?
C14 P1 C7 100.67(14) . . ?
C9 C8 C13 117.4(3) . . ?
C9 C8 P1 118.2(3) . . ?
C13 C8 P1 124.3(2) . . ?
C8 C9 C10 121.0(3) . . ?
C8 C9 H9 119.5 . . ?
C10 C9 H9 119.5 . . ?
C11 C10 C9 121.0(3) . . ?
C11 C10 H10 119.5 . . ?
C9 C10 H10 119.5 . . ?
C10 C11 C12 118.8(3) . . ?
C10 C11 H11 120.6 . . ?
C12 C11 H11 120.6 . . ?
C13 C12 C11 120.2(4) . . ?
C13 C12 H12 119.9 . . ?
C11 C12 H12 119.9 . . ?
C12 C13 C8 121.7(3) . . ?
C12 C13 H13 119.2 . . ?
C8 C13 H13 119.2 . . ?
C15 C14 C19 118.5(3) . . ?
C15 C14 P1 118.0(2) . . ?
C19 C14 P1 123.4(3) . . ?
C16 C15 C14 121.0(3) . . ?
C16 C15 H15 119.5 . . ?
C14 C15 H15 119.5 . . ?
C17 C16 C15 120.2(4) . . ?
C17 C16 H16 119.9 . . ?
C15 C16 H16 119.9 . . ?
C18 C17 C16 119.6(4) . . ?
C18 C17 H17 120.2 . . ?
C16 C17 H17 120.2 . . ?
C17 C18 C19 120.9(4) . . ?
C17 C18 H18 119.6 . . ?
C19 C18 H18 119.6 . . ?
C18 C19 C14 119.8(3) . . ?
C18 C19 H19 120.1 . . ?
C14 C19 H19 120.1 . . ?
C20 O3 B1 106.5(2) . . ?
C21 O4 B1 107.3(2) . . ?
O3 C20 C25 127.3(3) . . ?
O3 C20 C21 110.3(2) . . ?
C25 C20 C21 122.4(3) . . ?
O4 C21 C22 128.3(3) . . ?
O4 C21 C20 110.3(3) . . ?
C22 C21 C20 121.4(3) . . ?
C21 C22 C23 117.0(3) . . ?
C21 C22 H22 121.5 . . ?
C23 C22 H22 121.5 . . ?
C24 C23 C22 121.6(3) . . ?
C24 C23 H23 119.2 . . ?
C22 C23 H23 119.2 . . ?
C23 C24 C25 121.7(3) . . ?
C23 C24 H24 119.2 . . ?
C25 C24 H24 119.2 . . ?
C20 C25 C24 115.8(3) . . ?
C20 C25 C26 121.1(3) . . ?
C24 C25 C26 123.1(3) . . ?
C25 C26 P2 112.8(2) . . ?
C25 C26 H26A 109.0 . . ?
P2 C26 H26A 109.0 . . ?
C25 C26 H26B 109.0 . . ?
P2 C26 H26B 109.0 . . ?
H26A C26 H26B 107.8 . . ?
C27 P2 C33 103.38(14) . . ?
C27 P2 C26 103.17(15) . . ?
C33 P2 C26 99.40(14) . . ?
C32 C27 C28 118.1(3) . . ?
C32 C27 P2 116.5(3) . . ?
C28 C27 P2 125.5(3) . . ?
C29 C28 C27 121.5(3) . . ?
C29 C28 H28 119.2 . . ?
C27 C28 H28 119.2 . . ?
C30 C29 C28 120.0(4) . . ?
C30 C29 H29 120.0 . . ?
C28 C29 H29 120.0 . . ?
C29 C30 C31 119.1(4) . . ?
C29 C30 H30 120.4 . . ?
C31 C30 H30 120.4 . . ?
C30 C31 C32 121.2(4) . . ?
C30 C31 H31 119.4 . . ?
C32 C31 H31 119.4 . . ?
C27 C32 C31 120.0(4) . . ?
C27 C32 H32 120.0 . . ?
C31 C32 H32 120.0 . . ?
C34 C33 C38 118.6(3) . . ?
C34 C33 P2 124.3(2) . . ?
C38 C33 P2 117.0(2) . . ?
C35 C34 C33 120.3(3) . . ?
C35 C34 H34 119.9 . . ?
C33 C34 H34 119.9 . . ?
C36 C35 C34 120.5(3) . . ?
C36 C35 H35 119.7 . . ?
C34 C35 H35 119.7 . . ?
C37 C36 C35 119.6(3) . . ?
C37 C36 H36 120.2 . . ?
C35 C36 H36 120.2 . . ?
C36 C37 C38 120.2(3) . . ?
C36 C37 H37 119.9 . . ?
C38 C37 H37 119.9 . . ?
C37 C38 C33 120.8(3) . . ?
C37 C38 H38 119.6 . . ?
C33 C38 H38 119.6 . . ?
C39 N1 C41 111.4(3) . . ?
C39 N1 C43 109.6(4) . . ?
C41 N1 C43 115.7(4) . . ?
C39 N1 H1 106.5 . . ?
C41 N1 H1 106.5 . . ?
C43 N1 H1 106.5 . . ?
N1 C39 C40 113.4(3) . . ?
N1 C39 H39A 108.9 . . ?
C40 C39 H39A 108.9 . . ?
N1 C39 H39B 108.9 . . ?
C40 C39 H39B 108.9 . . ?
H39A C39 H39B 107.7 . . ?
C39 C40 H40A 109.5 . . ?
C39 C40 H40B 109.5 . . ?
H40A C40 H40B 109.5 . . ?
C39 C40 H40C 109.5 . . ?
H40A C40 H40C 109.5 . . ?
H40B C40 H40C 109.5 . . ?
C42 C41 N1 112.5(4) . . ?
C42 C41 H41A 109.1 . . ?
N1 C41 H41A 109.1 . . ?
C42 C41 H41B 109.1 . . ?
N1 C41 H41B 109.1 . . ?
H41A C41 H41B 107.8 . . ?
C41 C42 H42A 109.5 . . ?
C41 C42 H42B 109.5 . . ?
H42A C42 H42B 109.5 . . ?
C41 C42 H42C 109.5 . . ?
H42A C42 H42C 109.5 . . ?
H42B C42 H42C 109.5 . . ?
C44 C43 N1 125.5(5) . . ?
C44 C43 H43A 105.9 . . ?
N1 C43 H43A 105.9 . . ?
C44 C43 H43B 105.9 . . ?
N1 C43 H43B 105.9 . . ?
H43A C43 H43B 106.3 . . ?
C43 C44 H44A 109.5 . . ?
C43 C44 H44B 109.5 . . ?
H44A C44 H44B 109.5 . . ?
C43 C44 H44C 109.5 . . ?
H44A C44 H44C 109.5 . . ?
H44B C44 H44C 109.5 . . ?
O4' B1' O3' 105.5(2) . . ?
O4' B1' O1' 111.0(2) . . ?
O3' B1' O1' 112.2(3) . . ?
O4' B1' O2' 114.6(3) . . ?
O3' B1' O2' 109.7(2) . . ?
O1' B1' O2' 103.9(2) . . ?
C1' O1' B1' 107.3(2) . . ?
C2' O2' B1' 107.2(2) . . ?
O1' C1' C6' 127.2(3) . . ?
O1' C1' C2' 111.3(2) . . ?
C6' C1' C2' 121.4(3) . . ?
C3' C2' O2' 128.2(3) . . ?
C3' C2' C1' 122.0(3) . . ?
O2' C2' C1' 109.8(3) . . ?
C2' C3' C4' 117.2(3) . . ?
C2' C3' H3' 121.4 . . ?
C4' C3' H3' 121.4 . . ?
C5' C4' C3' 120.8(3) . . ?
C5' C4' H4' 119.6 . . ?
C3' C4' H4' 119.6 . . ?
C4' C5' C6' 122.0(3) . . ?
C4' C5' H5' 119.0 . . ?
C6' C5' H5' 119.0 . . ?
C1' C6' C5' 116.5(3) . . ?
C1' C6' C7' 119.8(3) . . ?
C5' C6' C7' 123.7(3) . . ?
C6' C7' P1' 110.8(2) . . ?
C6' C7' H7'1 109.5 . . ?
P1' C7' H7'1 109.5 . . ?
C6' C7' H7'2 109.5 . . ?
P1' C7' H7'2 109.5 . . ?
H7'1 C7' H7'2 108.1 . . ?
C14' P1' C8' 99.86(14) . . ?
C14' P1' C7' 102.01(14) . . ?
C8' P1' C7' 99.57(14) . . ?
C13' C8' C9' 118.2(3) . . ?
C13' C8' P1' 119.2(3) . . ?
C9' C8' P1' 122.4(3) . . ?
C10' C9' C8' 121.2(3) . . ?
C10' C9' H9' 119.4 . . ?
C8' C9' H9' 119.4 . . ?
C11' C10' C9' 120.0(4) . . ?
C11' C10' H10' 120.0 . . ?
C9' C10' H10' 120.0 . . ?
C10' C11' C12' 120.2(4) . . ?
C10' C11' H11' 119.9 . . ?
C12' C11' H11' 119.9 . . ?
C11' C12' C13' 119.6(4) . . ?
C11' C12' H12' 120.2 . . ?
C13' C12' H12' 120.2 . . ?
C8' C13' C12' 120.7(3) . . ?
C8' C13' H13' 119.7 . . ?
C12' C13' H13' 119.7 . . ?
C19' C14' C15' 117.5(3) . . ?
C19' C14' P1' 116.9(3) . . ?
C15' C14' P1' 125.5(2) . . ?
C16' C15' C14' 121.0(3) . . ?
C16' C15' H15' 119.5 . . ?
C14' C15' H15' 119.5 . . ?
C17' C16' C15' 120.7(4) . . ?
C17' C16' H16' 119.7 . . ?
C15' C16' H16' 119.7 . . ?
C16' C17' C18' 119.3(3) . . ?
C16' C17' H17' 120.4 . . ?
C18' C17' H17' 120.4 . . ?
C17' C18' C19' 120.2(4) . . ?
C17' C18' H18' 119.9 . . ?
C19' C18' H18' 119.9 . . ?
C18' C19' C14' 121.3(4) . . ?
C18' C19' H19' 119.4 . . ?
C14' C19' H19' 119.4 . . ?
C20' O3' B1' 106.2(2) . . ?
C21' O4' B1' 106.8(2) . . ?
O3' C20' C25' 127.1(3) . . ?
O3' C20' C21' 110.3(3) . . ?
C25' C20' C21' 122.6(3) . . ?
O4' C21' C22' 128.3(3) . . ?
O4' C21' C20' 110.5(3) . . ?
C22' C21' C20' 121.2(3) . . ?
C21' C22' C23' 116.9(3) . . ?
C21' C22' H22' 121.6 . . ?
C23' C22' H22' 121.6 . . ?
C24' C23' C22' 121.9(3) . . ?
C24' C23' H23' 119.0 . . ?
C22' C23' H23' 119.0 . . ?
C23' C24' C25' 121.7(3) . . ?
C23' C24' H24' 119.1 . . ?
C25' C24' H24' 119.1 . . ?
C20' C25' C24' 115.6(3) . . ?
C20' C25' C26' 121.5(3) . . ?
C24' C25' C26' 122.8(3) . . ?
C25' C26' P2' 113.5(2) . . ?
C25' C26' H26C 108.9 . . ?
P2' C26' H26C 108.9 . . ?
C25' C26' H26D 108.9 . . ?
P2' C26' H26D 108.9 . . ?
H26C C26' H26D 107.7 . . ?
C27' P2' C33' 99.37(16) . . ?
C27' P2' C26' 102.21(14) . . ?
C33' P2' C26' 101.01(15) . . ?
C32' C27' C28' 118.7(3) . . ?
C32' C27' P2' 118.4(3) . . ?
C28' C27' P2' 122.9(2) . . ?
C29' C28' C27' 120.7(3) . . ?
C29' C28' H28' 119.6 . . ?
C27' C28' H28' 119.6 . . ?
C28' C29' C30' 120.0(3) . . ?
C28' C29' H29' 120.0 . . ?
C30' C29' H29' 120.0 . . ?
C31' C30' C29' 120.6(4) . . ?
C31' C30' H30' 119.7 . . ?
C29' C30' H30' 119.7 . . ?
C30' C31' C32' 119.9(3) . . ?
C30' C31' H31' 120.0 . . ?
C32' C31' H31' 120.0 . . ?
C27' C32' C31' 120.1(3) . . ?
C27' C32' H32' 120.0 . . ?
C31' C32' H32' 120.0 . . ?
C38' C33' C34' 118.5(4) . . ?
C38' C33' P2' 123.6(3) . . ?
C34' C33' P2' 117.8(3) . . ?
C35' C34' C33' 120.3(4) . . ?
C35' C34' H34' 119.9 . . ?
C33' C34' H34' 119.9 . . ?
C36' C35' C34' 121.1(4) . . ?
C36' C35' H35' 119.5 . . ?
C34' C35' H35' 119.5 . . ?
C35' C36' C37' 119.6(5) . . ?
C35' C36' H36' 120.2 . . ?
C37' C36' H36' 120.2 . . ?
C36' C37' C38' 119.8(5) . . ?
C36' C37' H37' 120.1 . . ?
C38' C37' H37' 120.1 . . ?
C33' C38' C37' 120.7(4) . . ?
C33' C38' H38' 119.7 . . ?
C37' C38' H38' 119.7 . . ?
C41' N1' C39' 116.7(3) . . ?
C41' N1' C43' 112.4(3) . . ?
C39' N1' C43' 109.6(3) . . ?
C41' N1' H1' 105.7 . . ?
C39' N1' H1' 105.7 . . ?
C43' N1' H1' 105.7 . . ?
N1' C39' C40' 114.2(3) . . ?
N1' C39' H39C 108.7 . . ?
C40' C39' H39C 108.7 . . ?
N1' C39' H39D 108.7 . . ?
C40' C39' H39D 108.7 . . ?
H39C C39' H39D 107.6 . . ?
C39' C40' H40D 109.5 . . ?
C39' C40' H40E 109.5 . . ?
H40D C40' H40E 109.5 . . ?
C39' C40' H40F 109.5 . . ?
H40D C40' H40F 109.5 . . ?
H40E C40' H40F 109.5 . . ?
N1' C41' C42' 111.6(3) . . ?
N1' C41' H41C 109.3 . . ?
C42' C41' H41C 109.3 . . ?
N1' C41' H41D 109.3 . . ?
C42' C41' H41D 109.3 . . ?
H41C C41' H41D 108.0 . . ?
C41' C42' H42D 109.5 . . ?
C41' C42' H42E 109.5 . . ?
H42D C42' H42E 109.5 . . ?
C41' C42' H42F 109.5 . . ?
H42D C42' H42F 109.5 . . ?
H42E C42' H42F 109.5 . . ?
C44' C43' N1' 114.7(3) . . ?
C44' C43' H43C 108.6 . . ?
N1' C43' H43C 108.6 . . ?
C44' C43' H43D 108.6 . . ?
N1' C43' H43D 108.6 . . ?
H43C C43' H43D 107.6 . . ?
C43' C44' H44D 109.5 . . ?
C43' C44' H44E 109.5 . . ?
H44D C44' H44E 109.5 . . ?
C43' C44' H44F 109.5 . . ?
H44D C44' H44F 109.5 . . ?
H44E C44' H44F 109.5 . . ?
O1D C1D H1D1 109.5 . . ?
O1D C1D H1D2 109.5 . . ?
H1D1 C1D H1D2 109.5 . . ?
O1D C1D H1D3 109.5 . . ?
H1D1 C1D H1D3 109.5 . . ?
H1D2 C1D H1D3 109.5 . . ?
C2D O1D C1D 112.6(3) . . ?
O1D C2D C3D 109.7(3) . . ?
O1D C2D H2D1 109.7 . . ?
C3D C2D H2D1 109.7 . . ?
O1D C2D H2D2 109.7 . . ?
C3D C2D H2D2 109.7 . . ?
H2D1 C2D H2D2 108.2 . . ?
O2D C3D C2D 108.7(3) . . ?
O2D C3D H3D1 109.9 . . ?
C2D C3D H3D1 109.9 . . ?
O2D C3D H3D2 109.9 . . ?
C2D C3D H3D2 109.9 . . ?
H3D1 C3D H3D2 108.3 . . ?
C3D O2D C4D 113.2(4) . . ?
O2D C4D H4D1 109.5 . . ?
O2D C4D H4D2 109.5 . . ?
H4D1 C4D H4D2 109.5 . . ?
O2D C4D H4D3 109.5 . . ?
H4D1 C4D H4D3 109.5 . . ?
H4D2 C4D H4D3 109.5 . . ?
O3D C5D H5D1 109.5 . . ?
O3D C5D H5D2 109.5 . . ?
H5D1 C5D H5D2 109.5 . . ?
O3D C5D H5D3 109.5 . . ?
H5D1 C5D H5D3 109.5 . . ?
H5D2 C5D H5D3 109.5 . . ?
C6D O3D C5D 121.6(6) . . ?
O3D C6D C7D 120.3(6) . . ?
O3D C6D H6D1 107.3 . . ?
C7D C6D H6D1 107.3 . . ?
O3D C6D H6D2 107.3 . . ?
C7D C6D H6D2 107.3 . . ?
H6D1 C6D H6D2 106.9 . . ?
O4D C7D C6D 115.8(5) . . ?
O4D C7D H7D1 108.3 . . ?
C6D C7D H7D1 108.3 . . ?
O4D C7D H7D2 108.3 . . ?
C6D C7D H7D2 108.3 . . ?
H7D1 C7D H7D2 107.4 . . ?
C7D O4D C8D 114.9(6) . . ?
O4D C8D H8D1 109.5 . . ?
O4D C8D H8D2 109.5 . . ?
H8D1 C8D H8D2 109.5 . . ?
O4D C8D H8D3 109.5 . . ?
H8D1 C8D H8D3 109.5 . . ?
H8D2 C8D H8D3 109.5 . . ?

loop_
_geom_bond_atom_site_label_1
_geom_bond_atom_site_label_2
_geom_bond_distance
_geom_bond_site_symmetry_2
_geom_bond_publ_flag
B1 O4 1.460(4) . ?
B1 O1 1.478(4) . ?
B1 O3 1.481(4) . ?
B1 O2 1.511(4) . ?
O1 C1 1.367(4) . ?
O2 C2 1.364(4) . ?
C1 C6 1.375(4) . ?
C1 C2 1.394(4) . ?
C2 C3 1.376(4) . ?
C3 C4 1.395(5) . ?
C3 H3 0.9500 . ?
C4 C5 1.380(5) . ?
C4 H4 0.9500 . ?
C5 C6 1.417(4) . ?
C5 H5 0.9500 . ?
C6 C7 1.506(4) . ?
C7 P1 1.856(3) . ?
C7 H7A 0.9900 . ?
C7 H7B 0.9900 . ?
P1 C8 1.839(3) . ?
P1 C14 1.843(3) . ?
C8 C9 1.385(4) . ?
C8 C13 1.389(5) . ?
C9 C10 1.386(5) . ?
C9 H9 0.9500 . ?
C10 C11 1.368(6) . ?
C10 H10 0.9500 . ?
C11 C12 1.387(5) . ?
C11 H11 0.9500 . ?
C12 C13 1.377(5) . ?
C12 H12 0.9500 . ?
C13 H13 0.9500 . ?
C14 C15 1.386(5) . ?
C14 C19 1.394(5) . ?
C15 C16 1.385(5) . ?
C15 H15 0.9500 . ?
C16 C17 1.373(6) . ?
C16 H16 0.9500 . ?
C17 C18 1.373(6) . ?
C17 H17 0.9500 . ?
C18 C19 1.393(5) . ?
C18 H18 0.9500 . ?
C19 H19 0.9500 . ?
O3 C20 1.363(4) . ?
O4 C21 1.361(4) . ?
C20 C25 1.381(4) . ?
C20 C21 1.401(4) . ?
C21 C22 1.369(5) . ?
C22 C23 1.407(5) . ?
C22 H22 0.9500 . ?
C23 C24 1.373(4) . ?
C23 H23 0.9500 . ?
C24 C25 1.416(4) . ?
C24 H24 0.9500 . ?
C25 C26 1.512(4) . ?
C26 P2 1.847(3) . ?
C26 H26A 0.9900 . ?
C26 H26B 0.9900 . ?
P2 C27 1.840(3) . ?
P2 C33 1.844(3) . ?
C27 C32 1.385(5) . ?
C27 C28 1.398(5) . ?
C28 C29 1.383(5) . ?
C28 H28 0.9500 . ?
C29 C30 1.376(6) . ?
C29 H29 0.9500 . ?
C30 C31 1.381(7) . ?
C30 H30 0.9500 . ?
C31 C32 1.395(6) . ?
C31 H31 0.9500 . ?
C32 H32 0.9500 . ?
C33 C34 1.393(4) . ?
C33 C38 1.395(5) . ?
C34 C35 1.391(5) . ?
C34 H34 0.9500 . ?
C35 C36 1.386(5) . ?
C35 H35 0.9500 . ?
C36 C37 1.380(5) . ?
C36 H36 0.9500 . ?
C37 C38 1.389(5) . ?
C37 H37 0.9500 . ?
C38 H38 0.9500 . ?
N1 C39 1.494(4) . ?
N1 C41 1.498(5) . ?
N1 C43 1.500(5) . ?
N1 H1 0.9300 . ?
C39 C40 1.500(5) . ?
C39 H39A 0.9900 . ?
C39 H39B 0.9900 . ?
C40 H40A 0.9800 . ?
C40 H40B 0.9800 . ?
C40 H40C 0.9800 . ?
C41 C42 1.481(7) . ?
C41 H41A 0.9900 . ?
C41 H41B 0.9900 . ?
C42 H42A 0.9800 . ?
C42 H42B 0.9800 . ?
C42 H42C 0.9800 . ?
C43 C44 1.372(7) . ?
C43 H43A 0.9900 . ?
C43 H43B 0.9900 . ?
C44 H44A 0.9800 . ?
C44 H44B 0.9800 . ?
C44 H44C 0.9800 . ?
B1' O4' 1.464(4) . ?
B1' O3' 1.488(4) . ?
B1' O1' 1.492(4) . ?
B1' O2' 1.493(4) . ?
O1' C1' 1.350(4) . ?
O2' C2' 1.372(3) . ?
C1' C6' 1.389(4) . ?
C1' C2' 1.396(4) . ?
C2' C3' 1.371(4) . ?
C3' C4' 1.402(4) . ?
C3' H3' 0.9500 . ?
C4' C5' 1.391(4) . ?
C4' H4' 0.9500 . ?
C5' C6' 1.395(4) . ?
C5' H5' 0.9500 . ?
C6' C7' 1.509(4) . ?
C7' P1' 1.865(3) . ?
C7' H7'1 0.9900 . ?
C7' H7'2 0.9900 . ?
P1' C14' 1.833(3) . ?
P1' C8' 1.840(3) . ?
C8' C13' 1.386(5) . ?
C8' C9' 1.391(5) . ?
C9' C10' 1.376(5) . ?
C9' H9' 0.9500 . ?
C10' C11' 1.375(6) . ?
C10' H10' 0.9500 . ?
C11' C12' 1.379(6) . ?
C11' H11' 0.9500 . ?
C12' C13' 1.396(5) . ?
C12' H12' 0.9500 . ?
C13' H13' 0.9500 . ?
C14' C19' 1.385(5) . ?
C14' C15' 1.388(5) . ?
C15' C16' 1.383(5) . ?
C15' H15' 0.9500 . ?
C16' C17' 1.368(6) . ?
C16' H16' 0.9500 . ?
C17' C18' 1.375(6) . ?
C17' H17' 0.9500 . ?
C18' C19' 1.384(5) . ?
C18' H18' 0.9500 . ?
C19' H19' 0.9500 . ?
O3' C20' 1.369(4) . ?
O4' C21' 1.366(4) . ?
C20' C25' 1.386(4) . ?
C20' C21' 1.396(4) . ?
C21' C22' 1.376(4) . ?
C22' C23' 1.401(5) . ?
C22' H22' 0.9500 . ?
C23' C24' 1.374(5) . ?
C23' H23' 0.9500 . ?
C24' C25' 1.411(4) . ?
C24' H24' 0.9500 . ?
C25' C26' 1.491(4) . ?
C26' P2' 1.858(3) . ?
C26' H26C 0.9900 . ?
C26' H26D 0.9900 . ?
P2' C27' 1.840(3) . ?
P2' C33' 1.842(4) . ?
C27' C32' 1.387(5) . ?
C27' C28' 1.402(4) . ?
C28' C29' 1.369(5) . ?
C28' H28' 0.9500 . ?
C29' C30' 1.379(5) . ?
C29' H29' 0.9500 . ?
C30' C31' 1.369(6) . ?
C30' H30' 0.9500 . ?
C31' C32' 1.398(5) . ?
C31' H31' 0.9500 . ?
C32' H32' 0.9500 . ?
C33' C38' 1.373(6) . ?
C33' C34' 1.396(5) . ?
C34' C35' 1.376(6) . ?
C34' H34' 0.9500 . ?
C35' C36' 1.364(8) . ?
C35' H35' 0.9500 . ?
C36' C37' 1.376(7) . ?
C36' H36' 0.9500 . ?
C37' C38' 1.399(6) . ?
C37' H37' 0.9500 . ?
C38' H38' 0.9500 . ?
N1' C41' 1.473(4) . ?
N1' C39' 1.481(4) . ?
N1' C43' 1.536(4) . ?
N1' H1' 0.9300 . ?
C39' C40' 1.505(4) . ?
C39' H39C 0.9900 . ?
C39' H39D 0.9900 . ?
C40' H40D 0.9800 . ?
C40' H40E 0.9800 . ?
C40' H40F 0.9800 . ?
C41' C42' 1.529(5) . ?
C41' H41C 0.9900 . ?
C41' H41D 0.9900 . ?
C42' H42D 0.9800 . ?
C42' H42E 0.9800 . ?
C42' H42F 0.9800 . ?
C43' C44' 1.439(5) . ?
C43' H43C 0.9900 . ?
C43' H43D 0.9900 . ?
C44' H44D 0.9800 . ?
C44' H44E 0.9800 . ?
C44' H44F 0.9800 . ?
C1D O1D 1.416(4) . ?
C1D H1D1 0.9800 . ?
C1D H1D2 0.9800 . ?
C1D H1D3 0.9800 . ?
O1D C2D 1.408(4) . ?
C2D C3D 1.496(6) . ?
C2D H2D1 0.9900 . ?
C2D H2D2 0.9900 . ?
C3D O2D 1.409(4) . ?
C3D H3D1 0.9900 . ?
C3D H3D2 0.9900 . ?
O2D C4D 1.412(4) . ?
C4D H4D1 0.9800 . ?
C4D H4D2 0.9800 . ?
C4D H4D3 0.9800 . ?
C5D O3D 1.397(6) . ?
C5D H5D1 0.9800 . ?
C5D H5D2 0.9800 . ?
C5D H5D3 0.9800 . ?
O3D C6D 1.304(6) . ?
C6D C7D 1.469(8) . ?
C6D H6D1 0.9900 . ?
C6D H6D2 0.9900 . ?
C7D O4D 1.374(6) . ?
C7D H7D1 0.9900 . ?
C7D H7D2 0.9900 . ?
O4D C8D 1.418(7) . ?
C8D H8D1 0.9800 . ?
C8D H8D2 0.9800 . ?
C8D H8D3 0.9800 . ?

loop_
_geom_hbond_atom_site_label_D
_geom_hbond_atom_site_label_H
_geom_hbond_atom_site_label_A
_geom_hbond_distance_DH
_geom_hbond_distance_HA
_geom_hbond_distance_DA
_geom_hbond_angle_DHA
_geom_hbond_site_symmetry_A
N1 H1 O2 0.93 1.83 2.757(4) 176.9 .
N1' H1' O2' 0.93 1.87 2.802(3) 174.1 .
C43' H43C O4 0.99 2.33 3.266(5) 157.6 1_545
C43 H43B O4' 0.99 2.28 3.177(6) 149.5 .

loop_
_geom_torsion_atom_site_label_1
_geom_torsion_atom_site_label_2
_geom_torsion_atom_site_label_3
_geom_torsion_atom_site_label_4
_geom_torsion
_geom_torsion_site_symmetry_1
_geom_torsion_site_symmetry_2
_geom_torsion_site_symmetry_3
_geom_torsion_site_symmetry_4
_geom_torsion_publ_flag
O4 B1 O1 C1 121.0(3) . . . . ?
O3 B1 O1 C1 -119.1(3) . . . . ?
O2 B1 O1 C1 0.6(3) . . . . ?
O4 B1 O2 C2 -122.0(3) . . . . ?
O1 B1 O2 C2 -0.6(3) . . . . ?
O3 B1 O2 C2 120.8(3) . . . . ?
B1 O1 C1 C6 -179.9(3) . . . . ?
B1 O1 C1 C2 -0.4(3) . . . . ?
B1 O2 C2 C3 -178.9(3) . . . . ?
B1 O2 C2 C1 0.4(3) . . . . ?
O1 C1 C2 O2 0.0(3) . . . . ?
C6 C1 C2 O2 179.6(3) . . . . ?
O1 C1 C2 C3 179.3(3) . . . . ?
C6 C1 C2 C3 -1.1(4) . . . . ?
O2 C2 C3 C4 179.6(3) . . . . ?
C1 C2 C3 C4 0.4(4) . . . . ?
C2 C3 C4 C5 0.3(4) . . . . ?
C3 C4 C5 C6 -0.4(5) . . . . ?
O1 C1 C6 C5 -179.5(3) . . . . ?
C2 C1 C6 C5 1.0(4) . . . . ?
O1 C1 C6 C7 1.0(4) . . . . ?
C2 C1 C6 C7 -178.5(3) . . . . ?
C4 C5 C6 C1 -0.3(4) . . . . ?
C4 C5 C6 C7 179.3(3) . . . . ?
C1 C6 C7 P1 102.0(3) . . . . ?
C5 C6 C7 P1 -77.5(3) . . . . ?
C6 C7 P1 C8 84.5(2) . . . . ?
C6 C7 P1 C14 -173.8(2) . . . . ?
C14 P1 C8 C9 106.7(3) . . . . ?
C7 P1 C8 C9 -150.1(3) . . . . ?
C14 P1 C8 C13 -68.5(3) . . . . ?
C7 P1 C8 C13 34.6(3) . . . . ?
C13 C8 C9 C10 0.6(6) . . . . ?
P1 C8 C9 C10 -175.0(3) . . . . ?
C8 C9 C10 C11 -0.2(7) . . . . ?
C9 C10 C11 C12 -0.5(7) . . . . ?
C10 C11 C12 C13 0.9(7) . . . . ?
C11 C12 C13 C8 -0.6(7) . . . . ?
C9 C8 C13 C12 -0.2(6) . . . . ?
P1 C8 C13 C12 175.1(3) . . . . ?
C8 P1 C14 C15 -101.2(3) . . . . ?
C7 P1 C14 C15 153.7(3) . . . . ?
C8 P1 C14 C19 75.4(3) . . . . ?
C7 P1 C14 C19 -29.7(3) . . . . ?
C19 C14 C15 C16 -1.1(5) . . . . ?
P1 C14 C15 C16 175.7(3) . . . . ?
C14 C15 C16 C17 0.0(5) . . . . ?
C15 C16 C17 C18 0.8(6) . . . . ?
C16 C17 C18 C19 -0.4(6) . . . . ?
C17 C18 C19 C14 -0.7(6) . . . . ?
C15 C14 C19 C18 1.4(5) . . . . ?
P1 C14 C19 C18 -175.2(3) . . . . ?
O4 B1 O3 C20 -2.1(3) . . . . ?
O1 B1 O3 C20 -126.0(3) . . . . ?
O2 B1 O3 C20 118.5(3) . . . . ?
O1 B1 O4 C21 126.1(3) . . . . ?
O3 B1 O4 C21 2.1(3) . . . . ?
O2 B1 O4 C21 -118.1(3) . . . . ?
B1 O3 C20 C25 -177.6(3) . . . . ?
B1 O3 C20 C21 1.4(3) . . . . ?
B1 O4 C21 C22 176.3(3) . . . . ?
B1 O4 C21 C20 -1.3(3) . . . . ?
O3 C20 C21 O4 -0.1(3) . . . . ?
C25 C20 C21 O4 179.0(3) . . . . ?
O3 C20 C21 C22 -177.9(3) . . . . ?
C25 C20 C21 C22 1.2(5) . . . . ?
O4 C21 C22 C23 -177.7(3) . . . . ?
C20 C21 C22 C23 -0.3(5) . . . . ?
C21 C22 C23 C24 -0.9(5) . . . . ?
C22 C23 C24 C25 1.3(5) . . . . ?
O3 C20 C25 C24 178.2(3) . . . . ?
C21 C20 C25 C24 -0.7(4) . . . . ?
O3 C20 C25 C26 -1.3(5) . . . . ?
C21 C20 C25 C26 179.8(3) . . . . ?
C23 C24 C25 C20 -0.5(5) . . . . ?
C23 C24 C25 C26 179.0(3) . . . . ?
C20 C25 C26 P2 107.5(3) . . . . ?
C24 C25 C26 P2 -71.9(4) . . . . ?
C25 C26 P2 C27 80.9(2) . . . . ?
C25 C26 P2 C33 -172.8(2) . . . . ?
C33 P2 C27 C32 114.9(3) . . . . ?
C26 P2 C27 C32 -141.9(3) . . . . ?
C33 P2 C27 C28 -65.2(3) . . . . ?
C26 P2 C27 C28 38.0(3) . . . . ?
C32 C27 C28 C29 -1.3(5) . . . . ?
P2 C27 C28 C29 178.8(3) . . . . ?
C27 C28 C29 C30 -0.2(5) . . . . ?
C28 C29 C30 C31 1.1(6) . . . . ?
C29 C30 C31 C32 -0.6(7) . . . . ?
C28 C27 C32 C31 1.8(6) . . . . ?
P2 C27 C32 C31 -178.3(3) . . . . ?
C30 C31 C32 C27 -0.9(7) . . . . ?
C27 P2 C33 C34 55.6(3) . . . . ?
C26 P2 C33 C34 -50.5(3) . . . . ?
C27 P2 C33 C38 -126.9(3) . . . . ?
C26 P2 C33 C38 127.0(3) . . . . ?
C38 C33 C34 C35 -0.2(5) . . . . ?
P2 C33 C34 C35 177.2(3) . . . . ?
C33 C34 C35 C36 1.2(5) . . . . ?
C34 C35 C36 C37 -1.5(5) . . . . ?
C35 C36 C37 C38 0.9(6) . . . . ?
C36 C37 C38 C33 0.0(6) . . . . ?
C34 C33 C38 C37 -0.4(5) . . . . ?
P2 C33 C38 C37 -178.0(3) . . . . ?
C41 N1 C39 C40 64.2(5) . . . . ?
C43 N1 C39 C40 -65.2(5) . . . . ?
C39 N1 C41 C42 59.1(6) . . . . ?
C43 N1 C41 C42 -174.8(5) . . . . ?
C39 N1 C43 C44 -143.7(8) . . . . ?
C41 N1 C43 C44 89.3(9) . . . . ?
O4' B1' O1' C1' -130.2(3) . . . . ?
O3' B1' O1' C1' 112.0(3) . . . . ?
O2' B1' O1' C1' -6.5(3) . . . . ?
O4' B1' O2' C2' 128.5(3) . . . . ?
O3' B1' O2' C2' -113.1(3) . . . . ?
O1' B1' O2' C2' 7.1(3) . . . . ?
B1' O1' C1' C6' -176.3(3) . . . . ?
B1' O1' C1' C2' 3.6(3) . . . . ?
B1' O2' C2' C3' 173.7(3) . . . . ?
B1' O2' C2' C1' -5.3(3) . . . . ?
O1' C1' C2' C3' -178.0(3) . . . . ?
C6' C1' C2' C3' 1.9(5) . . . . ?
O1' C1' C2' O2' 1.1(3) . . . . ?
C6' C1' C2' O2' -179.0(3) . . . . ?
O2' C2' C3' C4' -179.2(3) . . . . ?
C1' C2' C3' C4' -0.3(5) . . . . ?
C2' C3' C4' C5' -1.2(5) . . . . ?
C3' C4' C5' C6' 1.2(5) . . . . ?
O1' C1' C6' C5' 177.9(3) . . . . ?
C2' C1' C6' C5' -1.9(4) . . . . ?
O1' C1' C6' C7' -2.9(5) . . . . ?
C2' C1' C6' C7' 177.3(3) . . . . ?
C4' C5' C6' C1' 0.4(5) . . . . ?
C4' C5' C6' C7' -178.7(3) . . . . ?
C1' C6' C7' P1' -102.2(3) . . . . ?
C5' C6' C7' P1' 76.9(3) . . . . ?
C6' C7' P1' C14' -179.9(2) . . . . ?
C6' C7' P1' C8' -77.6(2) . . . . ?
C14' P1' C8' C13' -130.0(3) . . . . ?
C7' P1' C8' C13' 125.9(3) . . . . ?
C14' P1' C8' C9' 54.1(3) . . . . ?
C7' P1' C8' C9' -50.0(3) . . . . ?
C13' C8' C9' C10' -0.8(5) . . . . ?
P1' C8' C9' C10' 175.1(3) . . . . ?
C8' C9' C10' C11' -0.7(5) . . . . ?
C9' C10' C11' C12' 1.3(6) . . . . ?
C10' C11' C12' C13' -0.3(6) . . . . ?
C9' C8' C13' C12' 1.7(5) . . . . ?
P1' C8' C13' C12' -174.3(3) . . . . ?
C11' C12' C13' C8' -1.2(6) . . . . ?
C8' P1' C14' C19' 88.7(3) . . . . ?
C7' P1' C14' C19' -169.2(3) . . . . ?
C8' P1' C14' C15' -88.5(3) . . . . ?
C7' P1' C14' C15' 13.6(3) . . . . ?
C19' C14' C15' C16' -0.2(5) . . . . ?
P1' C14' C15' C16' 177.0(3) . . . . ?
C14' C15' C16' C17' -1.2(6) . . . . ?
C15' C16' C17' C18' 1.6(6) . . . . ?
C16' C17' C18' C19' -0.6(7) . . . . ?
C17' C18' C19' C14' -0.8(8) . . . . ?
C15' C14' C19' C18' 1.2(6) . . . . ?
P1' C14' C19' C18' -176.2(4) . . . . ?
O4' B1' O3' C20' -7.9(3) . . . . ?
O1' B1' O3' C20' 113.1(3) . . . . ?
O2' B1' O3' C20' -131.9(2) . . . . ?
O3' B1' O4' C21' 8.7(3) . . . . ?
O1' B1' O4' C21' -113.1(3) . . . . ?
O2' B1' O4' C21' 129.5(2) . . . . ?
B1' O3' C20' C25' -176.0(3) . . . . ?
B1' O3' C20' C21' 4.3(3) . . . . ?
B1' O4' C21' C22' 171.7(3) . . . . ?
B1' O4' C21' C20' -6.4(3) . . . . ?
O3' C20' C21' O4' 1.3(3) . . . . ?
C25' C20' C21' O4' -178.4(2) . . . . ?
O3' C20' C21' C22' -177.0(3) . . . . ?
C25' C20' C21' C22' 3.3(4) . . . . ?
O4' C21' C22' C23' 179.6(3) . . . . ?
C20' C21' C22' C23' -2.5(4) . . . . ?
C21' C22' C23' C24' 0.2(5) . . . . ?
C22' C23' C24' C25' 1.4(5) . . . . ?
O3' C20' C25' C24' 178.7(3) . . . . ?
C21' C20' C25' C24' -1.7(4) . . . . ?
O3' C20' C25' C26' 1.3(4) . . . . ?
C21' C20' C25' C26' -179.0(3) . . . . ?
C23' C24' C25' C20' -0.6(4) . . . . ?
C23' C24' C25' C26' 176.7(3) . . . . ?
C20' C25' C26' P2' -108.4(3) . . . . ?
C24' C25' C26' P2' 74.5(3) . . . . ?
C25' C26' P2' C27' -76.1(3) . . . . ?
C25' C26' P2' C33' -178.3(2) . . . . ?
C33' P2' C27' C32' -128.3(3) . . . . ?
C26' P2' C27' C32' 128.2(3) . . . . ?
C33' P2' C27' C28' 49.7(3) . . . . ?
C26' P2' C27' C28' -53.8(3) . . . . ?
C32' C27' C28' C29' 0.1(5) . . . . ?
P2' C27' C28' C29' -177.9(3) . . . . ?
C27' C28' C29' C30' 0.9(5) . . . . ?
C28' C29' C30' C31' -1.2(6) . . . . ?
C29' C30' C31' C32' 0.5(6) . . . . ?
C28' C27' C32' C31' -0.7(5) . . . . ?
P2' C27' C32' C31' 177.4(3) . . . . ?
C30' C31' C32' C27' 0.4(6) . . . . ?
C27' P2' C33' C38' -128.3(4) . . . . ?
C26' P2' C33' C38' -23.8(4) . . . . ?
C27' P2' C33' C34' 53.9(3) . . . . ?
C26' P2' C33' C34' 158.4(3) . . . . ?
C38' C33' C34' C35' 0.9(6) . . . . ?
P2' C33' C34' C35' 178.8(3) . . . . ?
C33' C34' C35' C36' 0.3(7) . . . . ?
C34' C35' C36' C37' -0.6(8) . . . . ?
C35' C36' C37' C38' -0.3(9) . . . . ?
C34' C33' C38' C37' -1.8(7) . . . . ?
P2' C33' C38' C37' -179.5(4) . . . . ?
C36' C37' C38' C33' 1.5(8) . . . . ?
C41' N1' C39' C40' -59.1(4) . . . . ?
C43' N1' C39' C40' 70.1(4) . . . . ?
C39' N1' C41' C42' -58.9(4) . . . . ?
C43' N1' C41' C42' 173.2(3) . . . . ?
C41' N1' C43' C44' -61.8(5) . . . . ?
C39' N1' C43' C44' 166.7(4) . . . . ?
C1D O1D C2D C3D -169.7(4) . . . . ?
O1D C2D C3D O2D 64.2(4) . . . . ?
C2D C3D O2D C4D 173.1(4) . . . . ?
C5D O3D C6D C7D 162.0(10) . . . . ?
O3D C6D C7D O4D 14.2(16) . . . . ?
C6D C7D O4D C8D 168.6(10) . . . . ?
